data_4328357
loop_
_publ_author_name
'Jian Zhou'
'Xing Liu'
'Litao An'
'Feilong Hu'
'Wenbin Yan'
'Yunyan Zhang'

_publ_section_title
;
 Solvothermal Synthesis and Characterization of a Series of Lanthanide
 Thiostannates(IV): The First Examples of Inorganic-Organic Hybrid
 Cationic Lanthanide Thiostannates(IV)
;
_journal_name_full 'Inorganic Chemistry'
_journal_page_first 2283
_journal_page_last 2290
_journal_paper_doi 10.1021/ic2023083
_journal_volume 51
_journal_year 2012
_chemical_formula_moiety 'C24 H72 Eu2 N16 S6 Sn2, 2(C6 H19 N4), S6 Sn2 '
_chemical_formula_sum 'C36 H110 Eu2 N24 S12 Sn4'
_chemical_formula_weight 2042.83
_chemical_name_systematic
; 
 ? 
;
_space_group_IT_number 2
_symmetry_cell_setting triclinic
_symmetry_Int_Tables_number 2
_symmetry_space_group_name_Hall '-P 1'
_symmetry_space_group_name_H-M 'P -1'
_atom_sites_solution_hydrogens geom
_atom_sites_solution_primary direct
_atom_sites_solution_secondary difmap
_audit_creation_method SHELXL-97
_cell_angle_alpha 89.78(3)
_cell_angle_beta 88.00(3)
_cell_angle_gamma 85.14(3)
_cell_formula_units_Z 1
_cell_length_a 9.886(2)
_cell_length_b 10.371(2)
_cell_length_c 17.442(4)
_cell_measurement_temperature 296(2)
_cell_measurement_theta_max 25.10
_cell_measurement_theta_min 1.97
_cell_volume 1780.8(6)
_computing_structure_refinement 'SHELXL-97 (Sheldrick, 1997)'
_computing_structure_solution 'SHELXS-97 (Sheldrick, 1990)'
_diffrn_ambient_temperature 296(2)
_diffrn_detector_area_resol_mean 7.31
_diffrn_measured_fraction_theta_full 0.978
_diffrn_measured_fraction_theta_max 0.978
_diffrn_measurement_device_type 'Rigaku Mercury'
_diffrn_measurement_method \w
_diffrn_radiation_monochromator graphite
_diffrn_radiation_source 'fine-focus sealed tube'
_diffrn_radiation_type MoK\a
_diffrn_radiation_wavelength 0.71073
_diffrn_reflns_av_R_equivalents 0.0684
_diffrn_reflns_av_sigmaI/netI 0.1584
_diffrn_reflns_limit_h_max 10
_diffrn_reflns_limit_h_min -11
_diffrn_reflns_limit_k_max 12
_diffrn_reflns_limit_k_min -11
_diffrn_reflns_limit_l_max 20
_diffrn_reflns_limit_l_min -12
_diffrn_reflns_number 9519
_diffrn_reflns_theta_full 25.10
_diffrn_reflns_theta_max 25.10
_diffrn_reflns_theta_min 1.97
_exptl_absorpt_coefficient_mu 3.514
_exptl_absorpt_correction_T_max 0.191
_exptl_absorpt_correction_T_min 0.078
_exptl_absorpt_correction_type multi-scan
_exptl_absorpt_process_details 'Jacobson, R. (1998) Private communication'
_exptl_crystal_colour 'light yellow'
_exptl_crystal_density_diffrn 1.898
_exptl_crystal_description block
_exptl_crystal_F_000 1004
_exptl_crystal_size_max 0.18
_exptl_crystal_size_mid 0.15
_exptl_crystal_size_min 0.11
_refine_diff_density_max 2.084
_refine_diff_density_min -1.732
_refine_diff_density_rms 0.415
_refine_ls_extinction_method none
_refine_ls_goodness_of_fit_ref 1.006
_refine_ls_hydrogen_treatment constr
_refine_ls_matrix_type full
_refine_ls_number_parameters 362
_refine_ls_number_reflns 6206
_refine_ls_number_restraints 2
_refine_ls_restrained_S_all 1.018
_refine_ls_R_factor_all 0.1144
_refine_ls_R_factor_gt 0.0999
_refine_ls_shift/su_max 0.000
_refine_ls_shift/su_mean 0.000
_refine_ls_structure_factor_coef Fsqd
_refine_ls_weighting_details 'calc w=1/[\s^2^(Fo^2^)+(0.1759P)^2^+0.0000P] where P=(Fo^2^+2Fc^2^)/3'
_refine_ls_weighting_scheme calc
_refine_ls_wR_factor_gt 0.2806
_refine_ls_wR_factor_ref 0.2867
_reflns_number_gt 3838
_reflns_number_total 6206
_reflns_threshold_expression >2sigma(I)
_cod_data_source_file ic2023083_si_002_2.cif
_cod_data_source_block 2
_cod_original_formula_sum 'C36 H110 Eu2 N24 S12 Sn4 '
_cod_database_code 4328357

loop_
_symmetry_equiv_pos_as_xyz
'x, y, z'
'-x, -y, -z'

loop_
_atom_site_label
_atom_site_type_symbol
_atom_site_fract_x
_atom_site_fract_y
_atom_site_fract_z
_atom_site_U_iso_or_equiv
_atom_site_adp_type
_atom_site_occupancy
_atom_site_symmetry_multiplicity
_atom_site_calc_flag
_atom_site_refinement_flags
Eu1 Eu 0.20380(9) 0.58022(8) 0.20300(5) 0.0202(3) Uani 1 1 d .
Sn1 Sn 0.46618(13) 0.57047(12) 0.41592(7) 0.0230(4) Uani 1 1 d .
Sn2 Sn 1.00908(14) -0.09587(12) 0.92101(8) 0.0294(4) Uani 1 1 d .
S1 S 0.3568(5) 0.4486(4) 0.3264(3) 0.0275(11) Uani 1 1 d .
S2 S 0.5103(5) 0.7782(5) 0.3809(3) 0.0341(12) Uani 1 1 d .
S3 S 0.6598(5) 0.4343(5) 0.4610(3) 0.0332(12) Uani 1 1 d .
S4 S 0.8994(7) -0.0426(5) 0.8077(4) 0.0490(16) Uani 1 1 d .
S5 S 1.1459(6) 0.0713(5) 0.9660(3) 0.0407(14) Uani 1 1 d .
S6 S 1.1288(5) -0.2993(4) 0.9193(3) 0.0304(12) Uani 1 1 d .
N1 N 0.0160(19) 0.5949(19) 0.3227(11) 0.045(5) Uani 1 1 d .
N2 N -0.0196(19) 0.7068(19) 0.1725(11) 0.046(5) Uani 1 1 d .
H2A H -0.0076 0.7919 0.1728 0.055 Uiso 1 1 calc R
H2B H -0.0424 0.6861 0.1248 0.055 Uiso 1 1 calc R
N3 N 0.0898(19) 0.3696(18) 0.2285(11) 0.045(5) Uani 1 1 d .
H3A H 0.0494 0.3482 0.1855 0.054 Uiso 1 1 calc R
H3B H 0.1551 0.3063 0.2378 0.054 Uiso 1 1 calc R
N4 N 0.2132(19) 0.7789(19) 0.2892(11) 0.045(5) Uani 1 1 d .
H4A H 0.2965 0.7750 0.3088 0.054 Uiso 1 1 calc R
H4B H 0.2054 0.8496 0.2591 0.054 Uiso 1 1 calc R
N5 N 0.2405(19) 0.7602(18) 0.1021(11) 0.045(5) Uani 1 1 d .
H5A H 0.2025 0.7378 0.0585 0.054 Uiso 1 1 calc R
H5B H 0.1938 0.8335 0.1191 0.054 Uiso 1 1 calc R
N6 N 0.4572(19) 0.6454(19) 0.1900(11) 0.045(5) Uani 1 1 d .
H6A H 0.4794 0.6629 0.2388 0.054 Uiso 1 1 calc R
N7 N 0.3718(19) 0.3972(19) 0.1403(11) 0.045(5) Uani 1 1 d .
H7A H 0.3960 0.3401 0.1782 0.054 Uiso 1 1 calc R
N8 N 0.1321(19) 0.4998(19) 0.0719(11) 0.045(5) Uani 1 1 d .
H8A H 0.0558 0.4595 0.0800 0.054 Uiso 1 1 calc R
H8B H 0.1100 0.5700 0.0429 0.054 Uiso 1 1 calc R
N10 N 0.326(2) -0.0695(18) 0.6607(12) 0.050(5) Uani 1 1 d .
H10A H 0.3869 -0.0195 0.6456 0.060 Uiso 1 1 calc R
N11 N 0.207(2) 0.1018(19) 0.5356(12) 0.050(5) Uani 1 1 d .
H11A H 0.2073 0.1503 0.5755 0.060 Uiso 1 1 calc R
N12 N 0.430(2) 0.1835(17) 0.4231(11) 0.044(5) Uani 1 1 d .
H12A H 0.4993 0.1617 0.3902 0.067 Uiso 1 1 calc R
H12B H 0.4549 0.1632 0.4706 0.067 Uiso 1 1 calc R
H12C H 0.4079 0.2683 0.4201 0.067 Uiso 1 1 calc R
C1 C -0.117(2) 0.686(2) 0.2189(13) 0.045(6) Uani 1 1 d .
H1A H -0.1575 0.6128 0.1976 0.055 Uiso 1 1 calc R
H1B H -0.1829 0.7599 0.2129 0.055 Uiso 1 1 calc R
C2 C -0.116(2) 0.662(2) 0.2990(13) 0.045(6) Uani 1 1 d .
H2C H -0.1896 0.6097 0.3132 0.054 Uiso 1 1 calc R
H2D H -0.1322 0.7441 0.3261 0.054 Uiso 1 1 calc R
C3 C -0.017(2) 0.372(2) 0.2953(13) 0.045(6) Uani 1 1 d .
H3C H -0.1066 0.3881 0.2749 0.054 Uiso 1 1 calc R
H3D H -0.0115 0.2884 0.3201 0.054 Uiso 1 1 calc R
C4 C 0.003(2) 0.472(2) 0.3526(14) 0.045(6) Uani 1 1 d .
H4C H -0.0744 0.4772 0.3888 0.054 Uiso 1 1 calc R
H4D H 0.0831 0.4457 0.3808 0.054 Uiso 1 1 calc R
C5 C 0.116(2) 0.799(2) 0.3517(13) 0.045(6) Uani 1 1 d .
H5C H 0.0389 0.8545 0.3346 0.054 Uiso 1 1 calc R
H5D H 0.1569 0.8439 0.3927 0.054 Uiso 1 1 calc R
C6 C 0.066(2) 0.674(2) 0.3831(13) 0.045(6) Uani 1 1 d .
H6B H 0.1404 0.6251 0.4081 0.054 Uiso 1 1 calc R
H6C H -0.0057 0.6945 0.4214 0.054 Uiso 1 1 calc R
C7 C 0.378(2) 0.791(2) 0.0826(13) 0.045(6) Uani 1 1 d .
H7B H 0.3766 0.8811 0.0682 0.054 Uiso 1 1 calc R
H7C H 0.4119 0.7394 0.0385 0.054 Uiso 1 1 calc R
C8 C 0.475(2) 0.765(2) 0.1481(14) 0.045(6) Uani 1 1 d .
H8C H 0.5671 0.7618 0.1274 0.054 Uiso 1 1 calc R
H8D H 0.4618 0.8366 0.1838 0.054 Uiso 1 1 calc R
C9 C 0.550(2) 0.538(2) 0.1671(13) 0.045(6) Uani 1 1 d .
H9A H 0.5746 0.4877 0.2125 0.054 Uiso 1 1 calc R
H9B H 0.6327 0.5707 0.1460 0.054 Uiso 1 1 calc R
C10 C 0.498(2) 0.448(2) 0.1088(13) 0.045(6) Uani 1 1 d .
H10B H 0.4804 0.4938 0.0613 0.054 Uiso 1 1 calc R
H10C H 0.5663 0.3763 0.0979 0.054 Uiso 1 1 calc R
C11 C 0.310(2) 0.323(2) 0.0796(13) 0.045(6) Uani 1 1 d .
H11B H 0.2513 0.2628 0.1033 0.054 Uiso 1 1 calc R
H11C H 0.3806 0.2741 0.0497 0.054 Uiso 1 1 calc R
C12 C 0.227(2) 0.414(2) 0.0267(14) 0.045(6) Uani 1 1 d .
H12D H 0.2867 0.4641 -0.0040 0.054 Uiso 1 1 calc R
H12E H 0.1769 0.3635 -0.0078 0.054 Uiso 1 1 calc R
C14 C 0.328(2) -0.143(2) 0.7352(13) 0.050(6) Uani 1 1 d D
H14A H 0.3641 -0.2322 0.7270 0.060 Uiso 1 1 calc R
H14B H 0.2373 -0.1427 0.7580 0.060 Uiso 1 1 calc R
C15 C 0.212(3) -0.093(2) 0.6195(14) 0.050(6) Uani 1 1 d .
H15A H 0.1311 -0.0591 0.6479 0.060 Uiso 1 1 calc R
H15B H 0.2084 -0.1861 0.6147 0.060 Uiso 1 1 calc R
C16 C 0.214(3) -0.033(2) 0.5398(14) 0.050(6) Uani 1 1 d .
H16A H 0.2971 -0.0665 0.5128 0.060 Uiso 1 1 calc R
H16B H 0.1388 -0.0621 0.5124 0.060 Uiso 1 1 calc R
C17 C 0.198(3) 0.151(2) 0.4618(14) 0.050(6) Uani 1 1 d .
H17A H 0.1868 0.2447 0.4655 0.060 Uiso 1 1 calc R
H17B H 0.1159 0.1235 0.4403 0.060 Uiso 1 1 calc R
C18 C 0.316(2) 0.115(2) 0.4045(15) 0.050(6) Uani 1 1 d .
H18A H 0.3409 0.0224 0.4065 0.060 Uiso 1 1 calc R
H18B H 0.2889 0.1369 0.3529 0.060 Uiso 1 1 calc R
C13 C 0.425(2) -0.070(2) 0.7898(14) 0.050(6) Uani 1 1 d D
N9 N 0.540(3) -0.114(3) 0.776(2) 0.050(13) Uani 0.53(5) 1 d PD
N9' N 0.478(4) -0.157(4) 0.861(3) 0.050(15) Uani 0.47(5) 1 d P

loop_
_atom_site_aniso_label
_atom_site_aniso_U_11
_atom_site_aniso_U_22
_atom_site_aniso_U_33
_atom_site_aniso_U_23
_atom_site_aniso_U_13
_atom_site_aniso_U_12
Eu1 0.0216(5) 0.0220(5) 0.0171(5) -0.0031(4) -0.0036(4) -0.0008(4)
Sn1 0.0261(7) 0.0258(7) 0.0176(7) -0.0018(5) -0.0050(6) -0.0027(5)
Sn2 0.0395(9) 0.0205(7) 0.0285(8) -0.0028(5) -0.0069(6) -0.0022(6)
S1 0.040(3) 0.025(2) 0.018(2) -0.0007(19) -0.011(2) -0.002(2)
S2 0.036(3) 0.029(3) 0.039(3) 0.000(2) -0.006(2) -0.011(2)
S3 0.029(3) 0.047(3) 0.021(3) 0.000(2) 0.005(2) 0.006(2)
S4 0.074(4) 0.029(3) 0.043(3) -0.004(3) -0.024(3) 0.013(3)
S5 0.043(3) 0.034(3) 0.046(3) -0.010(2) 0.008(3) -0.011(2)
S6 0.044(3) 0.022(2) 0.025(3) -0.001(2) -0.009(2) 0.000(2)
N1 0.041(12) 0.056(13) 0.039(11) 0.000(9) -0.005(9) -0.008(9)
N2 0.041(12) 0.057(13) 0.039(12) 0.000(9) -0.006(10) -0.008(9)
N3 0.041(12) 0.056(12) 0.039(11) 0.000(9) -0.006(9) -0.008(9)
N4 0.041(12) 0.056(12) 0.039(11) 0.000(9) -0.006(9) -0.008(9)
N5 0.041(12) 0.056(13) 0.039(11) 0.000(9) -0.006(9) -0.008(9)
N6 0.041(11) 0.056(12) 0.039(11) 0.000(9) -0.006(9) -0.008(9)
N7 0.041(11) 0.056(12) 0.039(11) 0.000(9) -0.006(9) -0.008(9)
N8 0.041(12) 0.056(12) 0.039(11) 0.000(9) -0.006(9) -0.008(9)
N10 0.053(13) 0.047(12) 0.050(13) 0.002(10) -0.002(11) -0.009(9)
N11 0.053(13) 0.047(12) 0.050(13) 0.002(10) -0.002(10) -0.009(9)
N12 0.058(13) 0.036(11) 0.041(11) 0.017(9) 0.000(10) -0.012(9)
C1 0.041(14) 0.057(15) 0.039(14) 0.000(11) -0.006(12) -0.008(11)
C2 0.041(14) 0.057(15) 0.039(14) 0.000(11) -0.006(11) -0.008(11)
C3 0.041(14) 0.057(15) 0.039(14) 0.000(11) -0.005(11) -0.008(11)
C4 0.041(14) 0.056(15) 0.039(14) 0.000(11) -0.005(11) -0.008(11)
C5 0.041(14) 0.056(15) 0.039(14) 0.000(11) -0.006(11) -0.008(11)
C6 0.041(14) 0.056(15) 0.039(14) 0.000(11) -0.006(11) -0.008(11)
C7 0.042(14) 0.056(15) 0.039(13) 0.000(11) -0.006(11) -0.008(11)
C8 0.041(14) 0.057(15) 0.039(14) 0.000(11) -0.006(11) -0.008(11)
C9 0.041(14) 0.056(15) 0.039(14) 0.000(11) -0.005(11) -0.008(11)
C10 0.041(14) 0.056(15) 0.039(14) 0.000(11) -0.006(11) -0.008(11)
C11 0.041(14) 0.056(15) 0.039(14) 0.000(11) -0.006(11) -0.008(11)
C12 0.041(14) 0.056(15) 0.039(13) 0.000(11) -0.006(11) -0.008(11)
C14 0.054(16) 0.047(15) 0.050(15) 0.003(12) -0.002(13) -0.009(12)
C15 0.053(16) 0.047(14) 0.050(15) 0.003(12) -0.002(13) -0.009(12)
C16 0.053(16) 0.047(14) 0.050(15) 0.002(12) -0.002(13) -0.009(11)
C17 0.053(16) 0.047(14) 0.050(16) 0.002(12) -0.002(13) -0.009(11)
C18 0.053(16) 0.047(14) 0.050(15) 0.002(12) -0.002(13) -0.009(11)
C13 0.050(16) 0.050(15) 0.050(16) 0.000(12) -0.002(13) -0.004(12)
N9 0.05(3) 0.05(2) 0.05(3) 0.000(18) 0.00(2) -0.004(19)
N9' 0.05(3) 0.05(3) 0.05(3) 0.00(2) 0.00(2) 0.00(2)

loop_
_atom_type_symbol
_atom_type_description
_atom_type_scat_dispersion_real
_atom_type_scat_dispersion_imag
_atom_type_scat_source
C C 0.0033 0.0016 'International Tables Vol C Tables 4.2.6.8 and 6.1.1.4'
H H 0.0000 0.0000 'International Tables Vol C Tables 4.2.6.8 and 6.1.1.4'
N N 0.0061 0.0033 'International Tables Vol C Tables 4.2.6.8 and 6.1.1.4'
O O 0.0106 0.0060 'International Tables Vol C Tables 4.2.6.8 and 6.1.1.4'
S S 0.1246 0.1234 'International Tables Vol C Tables 4.2.6.8 and 6.1.1.4'
Sn Sn -0.6537 1.4246 'International Tables Vol C Tables 4.2.6.8 and 6.1.1.4'
Eu Eu -0.1578 3.6682 'International Tables Vol C Tables 4.2.6.8 and 6.1.1.4'

loop_
_geom_angle_atom_site_label_1
_geom_angle_atom_site_label_2
_geom_angle_atom_site_label_3
_geom_angle
_geom_angle_site_symmetry_3
N2 Eu1 N4 79.3(6) .
N2 Eu1 N3 93.0(6) .
N4 Eu1 N3 129.7(6) .
N2 Eu1 N8 72.8(6) .
N4 Eu1 N8 145.0(6) .
N3 Eu1 N8 73.3(6) .
N2 Eu1 N5 68.8(6) .
N4 Eu1 N5 78.6(6) .
N3 Eu1 N5 144.2(6) .
N8 Eu1 N5 72.0(6) .
N2 Eu1 N7 138.2(6) .
N4 Eu1 N7 138.6(6) .
N3 Eu1 N7 75.1(6) .
N8 Eu1 N7 65.5(6) .
N5 Eu1 N7 97.8(6) .
N2 Eu1 N6 130.8(6) .
N4 Eu1 N6 74.1(6) .
N3 Eu1 N6 135.7(6) .
N8 Eu1 N6 109.1(6) .
N5 Eu1 N6 65.8(6) .
N7 Eu1 N6 67.1(6) .
N2 Eu1 N1 66.0(6) .
N4 Eu1 N1 65.8(6) .
N3 Eu1 N1 65.8(6) .
N8 Eu1 N1 118.5(6) .
N5 Eu1 N1 126.1(6) .
N7 Eu1 N1 135.7(6) .
N6 Eu1 N1 132.3(6) .
N2 Eu1 S1 143.8(5) .
N4 Eu1 S1 83.0(4) .
N3 Eu1 S1 74.6(4) .
N8 Eu1 S1 131.8(4) .
N5 Eu1 S1 137.5(4) .
N7 Eu1 S1 72.1(4) .
N6 Eu1 S1 72.4(4) .
N1 Eu1 S1 78.0(4) .
N2 Eu1 C1 20.8(6) .
N4 Eu1 C1 78.4(6) .
N3 Eu1 C1 78.2(6) .
N8 Eu1 C1 82.6(6) .
N5 Eu1 C1 89.1(6) .
N7 Eu1 C1 143.0(6) .
N6 Eu1 C1 145.7(6) .
N1 Eu1 C1 46.4(5) .
S1 Eu1 C1 124.2(4) .
S2 Sn1 S1 117.26(18) .
S2 Sn1 S3 115.4(2) .
S1 Sn1 S3 107.40(18) .
S2 Sn1 S3 112.0(2) 2_666
S1 Sn1 S3 108.47(19) 2_666
S3 Sn1 S3 93.75(17) 2_666
S4 Sn2 S6 113.98(19) .
S4 Sn2 S5 113.8(2) .
S6 Sn2 S5 112.0(2) .
S4 Sn2 S5 112.1(2) 2_757
S6 Sn2 S5 111.0(2) 2_757
S5 Sn2 S5 92.08(19) 2_757
Sn1 S1 Eu1 120.05(18) .
Sn1 S3 Sn1 86.25(17) 2_666
Sn2 S5 Sn2 87.92(19) 2_757
C4 N1 C6 107.9(18) .
C4 N1 C2 113.1(19) .
C6 N1 C2 106.6(18) .
C4 N1 Eu1 109.8(15) .
C6 N1 Eu1 108.1(14) .
C2 N1 Eu1 111.1(13) .
C1 N2 Eu1 113.8(15) .
C1 N2 H2A 108.8 .
Eu1 N2 H2A 108.8 .
C1 N2 H2B 108.8 .
Eu1 N2 H2B 108.8 .
H2A N2 H2B 107.7 .
C3 N3 Eu1 116.4(14) .
C3 N3 H3A 108.2 .
Eu1 N3 H3A 108.2 .
C3 N3 H3B 108.2 .
Eu1 N3 H3B 108.2 .
H3A N3 H3B 107.3 .
C5 N4 Eu1 119.0(14) .
C5 N4 H4A 107.6 .
Eu1 N4 H4A 107.6 .
C5 N4 H4B 107.6 .
Eu1 N4 H4B 107.6 .
H4A N4 H4B 107.0 .
C7 N5 Eu1 118.7(13) .
C7 N5 H5A 107.6 .
Eu1 N5 H5A 107.6 .
C7 N5 H5B 107.6 .
Eu1 N5 H5B 107.6 .
H5A N5 H5B 107.1 .
C9 N6 C8 115(2) .
C9 N6 Eu1 111.8(14) .
C8 N6 Eu1 115.1(13) .
C9 N6 H6A 104.5 .
C8 N6 H6A 104.5 .
Eu1 N6 H6A 104.5 .
C10 N7 C11 109.3(18) .
C10 N7 Eu1 112.4(14) .
C11 N7 Eu1 113.4(13) .
C10 N7 H7A 107.2 .
C11 N7 H7A 107.2 .
Eu1 N7 H7A 107.2 .
C12 N8 Eu1 119.2(13) .
C12 N8 H8A 107.5 .
Eu1 N8 H8A 107.5 .
C12 N8 H8B 107.5 .
Eu1 N8 H8B 107.5 .
H8A N8 H8B 107.0 .
C15 N10 C14 110.8(19) .
C15 N10 H10A 124.6 .
C14 N10 H10A 124.6 .
C17 N11 C16 114(2) .
C17 N11 H11A 122.8 .
C16 N11 H11A 122.8 .
C18 N12 H12A 109.5 .
C18 N12 H12B 109.5 .
H12A N12 H12B 109.5 .
C18 N12 H12C 109.5 .
H12A N12 H12C 109.5 .
H12B N12 H12C 109.5 .
N2 C1 C2 130(2) .
N2 C1 Eu1 45.4(12) .
C2 C1 Eu1 90.2(14) .
N2 C1 H1A 104.8 .
C2 C1 H1A 104.8 .
Eu1 C1 H1A 99.7 .
N2 C1 H1B 104.8 .
C2 C1 H1B 104.8 .
Eu1 C1 H1B 145.6 .
H1A C1 H1B 105.8 .
C1 C2 N1 112(2) .
C1 C2 H2C 109.2 .
N1 C2 H2C 109.2 .
C1 C2 H2D 109.2 .
N1 C2 H2D 109.2 .
H2C C2 H2D 107.9 .
C4 C3 N3 113(2) .
C4 C3 H3C 109.0 .
N3 C3 H3C 109.0 .
C4 C3 H3D 109.0 .
N3 C3 H3D 109.0 .
H3C C3 H3D 107.8 .
N1 C4 C3 115(2) .
N1 C4 H4C 108.6 .
C3 C4 H4C 108.6 .
N1 C4 H4D 108.6 .
C3 C4 H4D 108.6 .
H4C C4 H4D 107.5 .
N4 C5 C6 113(2) .
N4 C5 H5C 109.0 .
C6 C5 H5C 109.0 .
N4 C5 H5D 109.0 .
C6 C5 H5D 109.0 .
H5C C5 H5D 107.8 .
N1 C6 C5 112.1(19) .
N1 C6 H6B 109.2 .
C5 C6 H6B 109.2 .
N1 C6 H6C 109.2 .
C5 C6 H6C 109.2 .
H6B C6 H6C 107.9 .
N5 C7 C8 113.1(19) .
N5 C7 H7B 109.0 .
C8 C7 H7B 109.0 .
N5 C7 H7C 109.0 .
C8 C7 H7C 109.0 .
H7B C7 H7C 107.8 .
N6 C8 C7 114.5(19) .
N6 C8 H8C 108.6 .
C7 C8 H8C 108.6 .
N6 C8 H8D 108.6 .
C7 C8 H8D 108.6 .
H8C C8 H8D 107.6 .
N6 C9 C10 115.4(19) .
N6 C9 H9A 108.4 .
C10 C9 H9A 108.4 .
N6 C9 H9B 108.4 .
C10 C9 H9B 108.4 .
H9A C9 H9B 107.5 .
N7 C10 C9 109(2) .
N7 C10 H10B 109.9 .
C9 C10 H10B 109.9 .
N7 C10 H10C 109.9 .
C9 C10 H10C 109.9 .
H10B C10 H10C 108.3 .
N7 C11 C12 111(2) .
N7 C11 H11B 109.4 .
C12 C11 H11B 109.4 .
N7 C11 H11C 109.4 .
C12 C11 H11C 109.4 .
H11B C11 H11C 108.0 .
N8 C12 C11 109.8(19) .
N8 C12 H12D 109.7 .
C11 C12 H12D 109.7 .
N8 C12 H12E 109.7 .
C11 C12 H12E 109.7 .
H12D C12 H12E 108.2 .
N10 C14 C13 105.8(18) .
N10 C14 H14A 110.6 .
C13 C14 H14A 110.6 .
N10 C14 H14B 110.6 .
C13 C14 H14B 110.6 .
H14A C14 H14B 108.7 .
N10 C15 C16 113(2) .
N10 C15 H15A 109.1 .
C16 C15 H15A 109.1 .
N10 C15 H15B 109.1 .
C16 C15 H15B 109.1 .
H15A C15 H15B 107.8 .
N11 C16 C15 117(2) .
N11 C16 H16A 108.0 .
C15 C16 H16A 108.0 .
N11 C16 H16B 108.0 .
C15 C16 H16B 108.0 .
H16A C16 H16B 107.2 .
N11 C17 C18 118(2) .
N11 C17 H17A 107.8 .
C18 C17 H17A 107.8 .
N11 C17 H17B 107.8 .
C18 C17 H17B 107.8 .
H17A C17 H17B 107.1 .
N12 C18 C17 110(2) .
N12 C18 H18A 109.8 .
C17 C18 H18A 109.8 .
N12 C18 H18B 109.8 .
C17 C18 H18B 109.8 .
H18A C18 H18B 108.2 .
N9 C13 C14 107(3) .
N9 C13 N9' 70(3) .
C14 C13 N9' 113(2) .
C13 N9 N9' 66(2) .
C13 N9' N9 43.2(14) .

loop_
_geom_bond_atom_site_label_1
_geom_bond_atom_site_label_2
_geom_bond_distance
_geom_bond_site_symmetry_2
Eu1 N2 2.544(18) .
Eu1 N4 2.566(19) .
Eu1 N3 2.572(18) .
Eu1 N8 2.580(19) .
Eu1 N5 2.600(18) .
Eu1 N7 2.630(19) .
Eu1 N6 2.652(19) .
Eu1 N1 2.741(19) .
Eu1 S1 2.939(4) .
Sn1 S2 2.310(5) .
Sn1 S1 2.360(5) .
Sn1 S3 2.432(5) .
Sn1 S3 2.447(5) 2_666
Sn2 S4 2.329(6) .
Sn2 S6 2.330(5) .
Sn2 S5 2.435(6) .
Sn2 S5 2.455(6) 2_757
S3 Sn1 2.447(5) 2_666
S5 Sn2 2.455(6) 2_757
N1 C4 1.39(3) .
N1 C6 1.47(3) .
N1 C2 1.50(3) .
N2 C1 1.27(3) .
N2 H2A 0.9000 .
N2 H2B 0.9000 .
N3 C3 1.54(3) .
N3 H3A 0.9000 .
N3 H3B 0.9000 .
N4 C5 1.43(3) .
N4 H4A 0.9000 .
N4 H4B 0.9000 .
N5 C7 1.45(3) .
N5 H5A 0.9000 .
N5 H5B 0.9000 .
N6 C9 1.44(3) .
N6 C8 1.45(3) .
N6 H6A 0.9100 .
N7 C10 1.48(3) .
N7 C11 1.49(3) .
N7 H7A 0.9100 .
N8 C12 1.45(3) .
N8 H8A 0.9000 .
N8 H8B 0.9000 .
N10 C15 1.40(3) .
N10 C14 1.50(3) .
N10 H10A 0.8600 .
N11 C17 1.39(3) .
N11 C16 1.39(3) .
N11 H11A 0.8600 .
N12 C18 1.43(3) .
N12 H12A 0.8900 .
N12 H12B 0.8900 .
N12 H12C 0.8900 .
C1 C2 1.42(3) .
C1 H1A 0.9700 .
C1 H1B 0.9700 .
C2 H2C 0.9700 .
C2 H2D 0.9700 .
C3 C4 1.47(3) .
C3 H3C 0.9700 .
C3 H3D 0.9700 .
C4 H4C 0.9700 .
C4 H4D 0.9700 .
C5 C6 1.52(3) .
C5 H5C 0.9700 .
C5 H5D 0.9700 .
C6 H6B 0.9700 .
C6 H6C 0.9700 .
C7 C8 1.52(3) .
C7 H7B 0.9700 .
C7 H7C 0.9700 .
C8 H8C 0.9700 .
C8 H8D 0.9700 .
C9 C10 1.52(3) .
C9 H9A 0.9700 .
C9 H9B 0.9700 .
C10 H10B 0.9700 .
C10 H10C 0.9700 .
C11 C12 1.52(3) .
C11 H11B 0.9700 .
C11 H11C 0.9700 .
C12 H12D 0.9700 .
C12 H12E 0.9700 .
C14 C13 1.610(18) .
C14 H14A 0.9700 .
C14 H14B 0.9700 .
C15 C16 1.52(3) .
C15 H15A 0.9700 .
C15 H15B 0.9700 .
C16 H16A 0.9700 .
C16 H16B 0.9700 .
C17 C18 1.53(3) .
C17 H17A 0.9700 .
C17 H17B 0.9700 .
C18 H18A 0.9700 .
C18 H18B 0.9700 .
C13 N9 1.205(19) .
C13 N9' 1.61(5) .
N9 N9' 1.66(6) .

loop_
_geom_hbond_atom_site_label_D
_geom_hbond_atom_site_label_H
_geom_hbond_atom_site_label_A
_geom_hbond_distance_DH
_geom_hbond_distance_HA
_geom_hbond_distance_DA
_geom_hbond_angle_DHA
_geom_hbond_site_symmetry_A
N3 H3A S6 0.90 2.66 3.538(19) 164.9 2_656
N4 H4A S2 0.90 2.50 3.392(19) 171.5 .
N4 H4B S4 0.90 2.48 3.34(2) 160.0 2_666
N5 H5A S6 0.90 2.60 3.48(2) 168.4 1_464
N5 H5B S4 0.90 2.60 3.49(2) 166.8 2_666
N6 H6A S2 0.91 2.79 3.68(2) 165.1 .
N7 H7A N9 0.91 2.51 3.34(4) 151.2 2_656
N7 H7A S1 0.91 2.82 3.29(2) 112.9 .
N8 H8A S6 0.90 2.57 3.45(2) 165.1 2_656
N8 H8B S6 0.90 2.55 3.37(2) 151.8 1_464
N10 H10A S2 0.86 2.81 3.60(2) 154.4 2_666
N12 H12A N10 0.89 2.07 2.94(3) 162.5 2_656
N12 H12B S2 0.89 2.70 3.52(2) 152.7 2_666
N12 H12C S1 0.89 2.51 3.263(17) 142.7 .

loop_
_geom_torsion_atom_site_label_1
_geom_torsion_atom_site_label_2
_geom_torsion_atom_site_label_3
_geom_torsion_atom_site_label_4
_geom_torsion
_geom_torsion_site_symmetry_1
_geom_torsion_site_symmetry_4
S2 Sn1 S1 Eu1 -20.2(3) . .
S3 Sn1 S1 Eu1 -152.0(2) . .
S3 Sn1 S1 Eu1 107.8(2) 2_666 .
N2 Eu1 S1 Sn1 -78.4(8) . .
N4 Eu1 S1 Sn1 -17.3(5) . .
N3 Eu1 S1 Sn1 -151.8(5) . .
N8 Eu1 S1 Sn1 158.4(6) . .
N5 Eu1 S1 Sn1 47.3(7) . .
N7 Eu1 S1 Sn1 129.2(5) . .
N6 Eu1 S1 Sn1 58.2(5) . .
N1 Eu1 S1 Sn1 -83.9(5) . .
C1 Eu1 S1 Sn1 -88.2(6) . .
S2 Sn1 S3 Sn1 116.5(2) . 2_666
S1 Sn1 S3 Sn1 -110.69(19) . 2_666
S3 Sn1 S3 Sn1 0.0 2_666 2_666
S4 Sn2 S5 Sn2 115.3(2) . 2_757
S6 Sn2 S5 Sn2 -113.6(2) . 2_757
S5 Sn2 S5 Sn2 0.0 2_757 2_757
N2 Eu1 N1 C4 130.0(16) . .
N4 Eu1 N1 C4 -141.3(16) . .
N3 Eu1 N1 C4 24.8(14) . .
N8 Eu1 N1 C4 77.7(15) . .
N5 Eu1 N1 C4 165.4(13) . .
N7 Eu1 N1 C4 -5.5(18) . .
N6 Eu1 N1 C4 -105.9(15) . .
S1 Eu1 N1 C4 -53.6(14) . .
C1 Eu1 N1 C4 121.6(17) . .
N2 Eu1 N1 C6 -112.5(15) . .
N4 Eu1 N1 C6 -23.8(13) . .
N3 Eu1 N1 C6 142.2(15) . .
N8 Eu1 N1 C6 -164.9(13) . .
N5 Eu1 N1 C6 -77.2(15) . .
N7 Eu1 N1 C6 112.0(14) . .
N6 Eu1 N1 C6 11.6(17) . .
S1 Eu1 N1 C6 63.9(13) . .
C1 Eu1 N1 C6 -121.0(17) . .
N2 Eu1 N1 C2 4.1(14) . .
N4 Eu1 N1 C2 92.8(15) . .
N3 Eu1 N1 C2 -101.1(15) . .
N8 Eu1 N1 C2 -48.2(16) . .
N5 Eu1 N1 C2 39.5(17) . .
N7 Eu1 N1 C2 -131.4(14) . .
N6 Eu1 N1 C2 128.2(14) . .
S1 Eu1 N1 C2 -179.5(15) . .
C1 Eu1 N1 C2 -4.3(13) . .
N4 Eu1 N2 C1 -85.5(18) . .
N3 Eu1 N2 C1 44.4(18) . .
N8 Eu1 N2 C1 115.9(18) . .
N5 Eu1 N2 C1 -167.3(19) . .
N7 Eu1 N2 C1 115.3(18) . .
N6 Eu1 N2 C1 -143.5(16) . .
N1 Eu1 N2 C1 -17.4(17) . .
S1 Eu1 N2 C1 -23(2) . .
N2 Eu1 N3 C3 -62.0(14) . .
N4 Eu1 N3 C3 16.6(17) . .
N8 Eu1 N3 C3 -133.0(15) . .
N5 Eu1 N3 C3 -118.8(15) . .
N7 Eu1 N3 C3 158.6(15) . .
N6 Eu1 N3 C3 126.6(14) . .
N1 Eu1 N3 C3 0.0(13) . .
S1 Eu1 N3 C3 83.5(14) . .
C1 Eu1 N3 C3 -47.3(14) . .
N2 Eu1 N4 C5 65.8(15) . .
N3 Eu1 N4 C5 -19.1(19) . .
N8 Eu1 N4 C5 103.2(17) . .
N5 Eu1 N4 C5 136.1(16) . .
N7 Eu1 N4 C5 -135.1(15) . .
N6 Eu1 N4 C5 -156.1(16) . .
N1 Eu1 N4 C5 -2.5(15) . .
S1 Eu1 N4 C5 -82.5(15) . .
C1 Eu1 N4 C5 44.7(15) . .
N2 Eu1 N5 C7 168.9(18) . .
N4 Eu1 N5 C7 86.1(17) . .
N3 Eu1 N5 C7 -127.4(16) . .
N8 Eu1 N5 C7 -113.1(18) . .
N7 Eu1 N5 C7 -52.1(17) . .
N6 Eu1 N5 C7 8.5(16) . .
N1 Eu1 N5 C7 134.4(16) . .
S1 Eu1 N5 C7 20(2) . .
C1 Eu1 N5 C7 164.4(17) . .
N2 Eu1 N6 C9 -144.0(14) . .
N4 Eu1 N6 C9 155.9(15) . .
N3 Eu1 N6 C9 24.6(18) . .
N8 Eu1 N6 C9 -60.7(15) . .
N5 Eu1 N6 C9 -119.7(16) . .
N7 Eu1 N6 C9 -9.2(14) . .
N1 Eu1 N6 C9 122.6(15) . .
S1 Eu1 N6 C9 68.3(14) . .
C1 Eu1 N6 C9 -166.1(13) . .
N2 Eu1 N6 C8 -10(2) . .
N4 Eu1 N6 C8 -70.5(16) . .
N3 Eu1 N6 C8 158.2(15) . .
N8 Eu1 N6 C8 72.8(17) . .
N5 Eu1 N6 C8 13.8(15) . .
N7 Eu1 N6 C8 124.3(17) . .
N1 Eu1 N6 C8 -103.8(16) . .
S1 Eu1 N6 C8 -158.1(17) . .
C1 Eu1 N6 C8 -33(2) . .
N2 Eu1 N7 C10 106.4(15) . .
N4 Eu1 N7 C10 -41.7(17) . .
N3 Eu1 N7 C10 -176.1(15) . .
N8 Eu1 N7 C10 105.8(15) . .
N5 Eu1 N7 C10 39.8(14) . .
N6 Eu1 N7 C10 -19.8(13) . .
N1 Eu1 N7 C10 -147.7(13) . .
S1 Eu1 N7 C10 -97.8(13) . .
C1 Eu1 N7 C10 138.6(13) . .
N2 Eu1 N7 C11 -18.1(19) . .
N4 Eu1 N7 C11 -166.3(13) . .
N3 Eu1 N7 C11 59.4(15) . .
N8 Eu1 N7 C11 -18.7(14) . .
N5 Eu1 N7 C11 -84.8(15) . .
N6 Eu1 N7 C11 -144.4(16) . .
N1 Eu1 N7 C11 87.7(16) . .
S1 Eu1 N7 C11 137.7(15) . .
C1 Eu1 N7 C11 14(2) . .
N2 Eu1 N8 C12 171.1(17) . .
N4 Eu1 N8 C12 132.5(16) . .
N3 Eu1 N8 C12 -90.3(16) . .
N5 Eu1 N8 C12 98.4(17) . .
N7 Eu1 N8 C12 -9.3(15) . .
N6 Eu1 N8 C12 43.1(17) . .
N1 Eu1 N8 C12 -139.7(15) . .
S1 Eu1 N8 C12 -40.0(18) . .
C1 Eu1 N8 C12 -170.1(17) . .
Eu1 N2 C1 C2 35(3) . .
N4 Eu1 C1 N2 90.4(18) . .
N3 Eu1 C1 N2 -134.4(18) . .
N8 Eu1 C1 N2 -60.1(18) . .
N5 Eu1 C1 N2 11.9(18) . .
N7 Eu1 C1 N2 -89.9(19) . .
N6 Eu1 C1 N2 53(2) . .
N1 Eu1 C1 N2 158(2) . .
S1 Eu1 C1 N2 163.6(16) . .
N2 Eu1 C1 C2 -154(3) . .
N4 Eu1 C1 C2 -63.2(15) . .
N3 Eu1 C1 C2 72.0(15) . .
N8 Eu1 C1 C2 146.4(15) . .
N5 Eu1 C1 C2 -141.7(15) . .
N7 Eu1 C1 C2 116.6(15) . .
N6 Eu1 C1 C2 -100.4(16) . .
N1 Eu1 C1 C2 4.3(13) . .
S1 Eu1 C1 C2 10.0(16) . .
N2 C1 C2 N1 -30(4) . .
Eu1 C1 C2 N1 -6.1(19) . .
C4 N1 C2 C1 -116(2) . .
C6 N1 C2 C1 125(2) . .
Eu1 N1 C2 C1 8(2) . .
Eu1 N3 C3 C4 -24(2) . .
C6 N1 C4 C3 -167(2) . .
C2 N1 C4 C3 76(3) . .
Eu1 N1 C4 C3 -49(2) . .
N3 C3 C4 N1 50(3) . .
Eu1 N4 C5 C6 29(2) . .
C4 N1 C6 C5 167(2) . .
C2 N1 C6 C5 -72(2) . .
Eu1 N1 C6 C5 48(2) . .
N4 C5 C6 N1 -53(3) . .
Eu1 N5 C7 C8 -29(3) . .
C9 N6 C8 C7 98(2) . .
Eu1 N6 C8 C7 -34(3) . .
N5 C7 C8 N6 42(3) . .
C8 N6 C9 C10 -95(2) . .
Eu1 N6 C9 C10 38(2) . .
C11 N7 C10 C9 172.2(18) . .
Eu1 N7 C10 C9 45(2) . .
N6 C9 C10 N7 -58(3) . .
C10 N7 C11 C12 -82(2) . .
Eu1 N7 C11 C12 44(2) . .
Eu1 N8 C12 C11 35(2) . .
N7 C11 C12 N8 -51(3) . .
C15 N10 C14 C13 -159(2) . .
C14 N10 C15 C16 -174(2) . .
C17 N11 C16 C15 -175(2) . .
N10 C15 C16 N11 -65(3) . .
C16 N11 C17 C18 -62(3) . .
N11 C17 C18 N12 -73(3) . .
N10 C14 C13 N9 -86(3) . .
N10 C14 C13 N9' -162(2) . .
C14 C13 N9 N9' -109(3) . .
C14 C13 N9' N9 101(3) . .
